data_4073388
loop_
_publ_author_name
'Nama, Devendrababu'
'Butti, Pietro'
'Pregosin, Paul S.'

_publ_section_title
;
 Conformational Changes and Anion&#x2212;Cation Interactions in
 Palladium-Cyclometalated BINAP and Chiraphos Cationic Complexes. A
 Structural Study via NMR and X-ray Methods
;
_journal_issue 20
_journal_name_full Organometallics
_journal_page_first 4942
_journal_paper_doi 10.1021/om700299b
_journal_volume 26
_journal_year 2007
_chemical_absolute_configuration rm
_chemical_formula_moiety 'C57 H47 Cl6 F3 N O3 P2 Pd S'
_chemical_formula_sum 'C57 H47 Cl6 F3 N O3 P2 Pd S'
_chemical_formula_weight 1264.06
_chemical_name_systematic
; 
 ? 
;
_space_group_IT_number 19
_symmetry_cell_setting orthorhombic
_symmetry_Int_Tables_number 19
_symmetry_space_group_name_Hall 'P 2ac 2ab'
_symmetry_space_group_name_H-M 'P 21 21 21'
_atom_sites_solution_hydrogens geom
_atom_sites_solution_primary direct
_atom_sites_solution_secondary difmap
_audit_creation_method SHELXL-97
_cell_angle_alpha 90.00
_cell_angle_beta 90.00
_cell_angle_gamma 90.00
_cell_formula_units_Z 4
_cell_length_a 11.8308(10)
_cell_length_b 12.8673(10)
_cell_length_c 36.642(3)
_cell_measurement_temperature 200(2)
_cell_volume 5578.0(8)
_computing_cell_refinement 'Bruker SMART'
_computing_data_collection 'Bruker SMART'
_computing_data_reduction 'Bruker SAINT'
_computing_molecular_graphics 'Bruker SHELXTL'
_computing_publication_material 'Bruker SHELXTL'
_computing_structure_refinement 'SHELXL-97 (Sheldrick, 1997)'
_computing_structure_solution 'SHELXS-97 (Sheldrick, 1990)'
_diffrn_ambient_temperature 200(2)
_diffrn_measured_fraction_theta_full 0.998
_diffrn_measured_fraction_theta_max 0.998
_diffrn_measurement_device_type 'BRUKER APEX'
_diffrn_measurement_method '\w scans'
_diffrn_radiation_monochromator graphite
_diffrn_radiation_source 'fine-focus sealed tube'
_diffrn_radiation_type MoK\a
_diffrn_radiation_wavelength 0.71073
_diffrn_reflns_av_R_equivalents 0.0345
_diffrn_reflns_av_sigmaI/netI 0.0328
_diffrn_reflns_limit_h_max 15
_diffrn_reflns_limit_h_min -15
_diffrn_reflns_limit_k_max 17
_diffrn_reflns_limit_k_min -17
_diffrn_reflns_limit_l_max 48
_diffrn_reflns_limit_l_min -48
_diffrn_reflns_number 58341
_diffrn_reflns_theta_full 28.33
_diffrn_reflns_theta_max 28.33
_diffrn_reflns_theta_min 1.68
_exptl_absorpt_coefficient_mu 0.770
_exptl_absorpt_correction_T_max 0.8133
_exptl_absorpt_correction_T_min 0.6948
_exptl_absorpt_correction_type empirical
_exptl_absorpt_process_details 'Sadabs vers. 2.03'
_exptl_crystal_colour yellow
_exptl_crystal_density_diffrn 1.505
_exptl_crystal_density_meas ?
_exptl_crystal_density_method 'not measured'
_exptl_crystal_description cube
_exptl_crystal_F_000 2564
_exptl_crystal_size_max 0.51
_exptl_crystal_size_mid 0.48
_exptl_crystal_size_min 0.28
_refine_diff_density_max 0.882
_refine_diff_density_min -0.598
_refine_diff_density_rms 0.075
_refine_ls_abs_structure_details 'Flack H D (1983), Acta Cryst. A39, 876-881'
_refine_ls_abs_structure_Flack 0.007(16)
_refine_ls_extinction_method none
_refine_ls_goodness_of_fit_ref 1.078
_refine_ls_hydrogen_treatment riding
_refine_ls_matrix_type full
_refine_ls_number_parameters 687
_refine_ls_number_reflns 13866
_refine_ls_number_restraints 0
_refine_ls_restrained_S_all 1.078
_refine_ls_R_factor_all 0.0394
_refine_ls_R_factor_gt 0.0371
_refine_ls_shift/su_max 0.001
_refine_ls_shift/su_mean 0.000
_refine_ls_structure_factor_coef Fsqd
_refine_ls_weighting_details 'calc w=1/[\s^2^(Fo^2^)+(0.0519P)^2^+1.9572P] where P=(Fo^2^+2Fc^2^)/3'
_refine_ls_weighting_scheme calc
_refine_ls_wR_factor_gt 0.0918
_refine_ls_wR_factor_ref 0.0930
_reflns_number_gt 13246
_reflns_number_total 13866
_reflns_threshold_expression >2sigma(I)
_cod_data_source_file om700299b4.cif
_cod_data_source_block PD-CD-22
_cod_depositor_comments
;
The following automatic conversions were performed:

'_symmetry_cell_setting' value 'Orthorhombic' changed to
'orthorhombic' according to
/home/saulius/struct/CIF-dictionaries/cif_core.dic dictionary named
'cif_core.dic' version 2.4.1 from 2010-06-29.

Automatic conversion script
Id: cif_fix_values 1715 2011-07-08 13:25:40Z adriana 

The following automatic conversions were performed:

'_exptl_crystal_density_meas' value 'not measured' was changed to '?'
- the value is perceived as not measured.

Automatic conversion script
Id: cif_fix_values 3008 2015-01-20 13:52:24Z robertas 
;
_cod_database_code 4073388

loop_
_symmetry_equiv_pos_as_xyz
'x, y, z'
'-x+1/2, -y, z+1/2'
'-x, y+1/2, -z+1/2'
'x+1/2, -y+1/2, -z'

loop_
_atom_site_label
_atom_site_type_symbol
_atom_site_fract_x
_atom_site_fract_y
_atom_site_fract_z
_atom_site_U_iso_or_equiv
_atom_site_adp_type
_atom_site_occupancy
_atom_site_symmetry_multiplicity
_atom_site_calc_flag
_atom_site_refinement_flags
Pd1 Pd 0.771536(16) 0.475300(14) 0.139654(5) 0.02162(5) Uani 1 1 d .
P2 P 0.72966(6) 0.61751(5) 0.173313(16) 0.02077(12) Uani 1 1 d .
P3 P 0.79787(5) 0.58033(6) 0.085589(17) 0.02357(14) Uani 1 1 d .
N1 N 0.8407(2) 0.32567(19) 0.12182(7) 0.0299(5) Uani 1 1 d .
C1 C 0.7262(3) 0.3820(2) 0.18171(7) 0.0277(5) Uani 1 1 d .
C2 C 0.6303(3) 0.3902(2) 0.20359(8) 0.0347(6) Uani 1 1 d .
H2A H 0.5808 0.4478 0.2008 0.042 Uiso 1 1 calc R
C3 C 0.6071(4) 0.3138(3) 0.22955(10) 0.0505(9) Uani 1 1 d .
H3A H 0.5412 0.3196 0.2442 0.061 Uiso 1 1 calc R
C4 C 0.6778(5) 0.2310(3) 0.23412(12) 0.0665(13) Uani 1 1 d .
H4A H 0.6626 0.1808 0.2525 0.080 Uiso 1 1 calc R
C5 C 0.7723(4) 0.2203(3) 0.21172(10) 0.0539(9) Uani 1 1 d .
H5A H 0.8209 0.1621 0.2146 0.065 Uiso 1 1 calc R
C6 C 0.7955(3) 0.2947(2) 0.18510(8) 0.0355(7) Uani 1 1 d .
C7 C 0.8893(3) 0.2855(3) 0.15745(8) 0.0342(6) Uani 1 1 d .
H7A H 0.9492 0.3359 0.1650 0.041 Uiso 1 1 calc R
C8 C 0.9456(4) 0.1791(3) 0.15567(11) 0.0509(9) Uani 1 1 d .
H8A H 0.9740 0.1603 0.1799 0.076 Uiso 1 1 calc R
H8B H 1.0086 0.1814 0.1383 0.076 Uiso 1 1 calc R
H8C H 0.8903 0.1272 0.1476 0.076 Uiso 1 1 calc R
C9 C 0.7508(3) 0.2550(2) 0.10777(9) 0.0407(8) Uani 1 1 d .
H9A H 0.7849 0.1892 0.1000 0.061 Uiso 1 1 calc R
H9B H 0.7129 0.2878 0.0870 0.061 Uiso 1 1 calc R
H9C H 0.6955 0.2416 0.1271 0.061 Uiso 1 1 calc R
C10 C 0.9311(3) 0.3310(3) 0.09375(10) 0.0419(8) Uani 1 1 d .
H10A H 0.9560 0.2605 0.0876 0.063 Uiso 1 1 calc R
H10B H 0.9953 0.3707 0.1033 0.063 Uiso 1 1 calc R
H10C H 0.9018 0.3652 0.0718 0.063 Uiso 1 1 calc R
C11 C 0.8218(2) 0.7835(2) 0.13110(7) 0.0237(5) Uani 1 1 d .
C12 C 0.8316(2) 0.7205(2) 0.16178(7) 0.0234(5) Uani 1 1 d .
C13 C 0.9320(2) 0.7247(2) 0.18278(8) 0.0273(6) Uani 1 1 d .
H13A H 0.9385 0.6825 0.2039 0.033 Uiso 1 1 calc R
C14 C 1.0193(2) 0.7881(2) 0.17327(8) 0.0292(6) Uani 1 1 d .
H14A H 1.0861 0.7884 0.1877 0.035 Uiso 1 1 calc R
C15 C 1.0124(2) 0.8533(2) 0.14239(8) 0.0278(5) Uani 1 1 d .
C16 C 1.1033(3) 0.9190(2) 0.13188(8) 0.0345(6) Uani 1 1 d .
H16A H 1.1714 0.9187 0.1456 0.041 Uiso 1 1 calc R
C17 C 1.0934(3) 0.9825(3) 0.10217(9) 0.0401(7) Uani 1 1 d .
H17A H 1.1550 1.0256 0.0952 0.048 Uiso 1 1 calc R
C18 C 0.9928(3) 0.9844(3) 0.08193(9) 0.0391(7) Uani 1 1 d .
H18A H 0.9863 1.0295 0.0615 0.047 Uiso 1 1 calc R
C19 C 0.9040(3) 0.9219(2) 0.09134(8) 0.0337(6) Uani 1 1 d .
H19A H 0.8366 0.9240 0.0772 0.040 Uiso 1 1 calc R
C20 C 0.9105(2) 0.8539(2) 0.12184(7) 0.0266(6) Uani 1 1 d .
C21 C 0.7196(2) 0.7777(2) 0.10694(7) 0.0249(5) Uani 1 1 d .
C22 C 0.7030(2) 0.6937(2) 0.08393(7) 0.0246(5) Uani 1 1 d .
C23 C 0.6038(3) 0.6901(3) 0.06177(8) 0.0334(6) Uani 1 1 d .
H23A H 0.5936 0.6340 0.0453 0.040 Uiso 1 1 calc R
C24 C 0.5241(3) 0.7654(3) 0.06389(9) 0.0384(7) Uani 1 1 d .
H24A H 0.4580 0.7604 0.0493 0.046 Uiso 1 1 calc R
C25 C 0.5376(3) 0.8510(3) 0.08747(9) 0.0354(7) Uani 1 1 d .
C26 C 0.4518(3) 0.9291(3) 0.09157(11) 0.0482(9) Uani 1 1 d .
H26A H 0.3837 0.9232 0.0780 0.058 Uiso 1 1 calc R
C27 C 0.4659(3) 1.0107(3) 0.11428(11) 0.0507(9) Uani 1 1 d .
H27A H 0.4080 1.0614 0.1166 0.061 Uiso 1 1 calc R
C28 C 0.5665(3) 1.0207(3) 0.13453(10) 0.0471(8) Uani 1 1 d .
H28A H 0.5765 1.0788 0.1502 0.056 Uiso 1 1 calc R
C29 C 0.6499(3) 0.9476(2) 0.13181(9) 0.0370(7) Uani 1 1 d .
H29A H 0.7171 0.9555 0.1457 0.044 Uiso 1 1 calc R
C30 C 0.6379(2) 0.8603(2) 0.10859(8) 0.0289(6) Uani 1 1 d .
C31 C 0.5867(2) 0.6652(2) 0.16692(7) 0.0256(5) Uani 1 1 d .
C32 C 0.5090(3) 0.5971(3) 0.15098(8) 0.0340(6) Uani 1 1 d .
H32A H 0.5340 0.5317 0.1421 0.041 Uiso 1 1 calc R
C33 C 0.3965(3) 0.6236(3) 0.14806(10) 0.0476(9) Uani 1 1 d .
H33A H 0.3437 0.5760 0.1380 0.057 Uiso 1 1 calc R
C34 C 0.3610(3) 0.7207(3) 0.16004(11) 0.0491(9) Uani 1 1 d .
H34A H 0.2840 0.7401 0.1575 0.059 Uiso 1 1 calc R
C35 C 0.4363(3) 0.7889(3) 0.17555(10) 0.0432(8) Uani 1 1 d .
H35A H 0.4108 0.8549 0.1838 0.052 Uiso 1 1 calc R
C36 C 0.5500(3) 0.7619(2) 0.17931(8) 0.0321(6) Uani 1 1 d .
H36A H 0.6019 0.8090 0.1902 0.039 Uiso 1 1 calc R
C37 C 0.7451(2) 0.6034(2) 0.22294(7) 0.0247(5) Uani 1 1 d .
C38 C 0.6715(3) 0.6514(3) 0.24714(8) 0.0347(7) Uani 1 1 d .
H38A H 0.6094 0.6904 0.2380 0.042 Uiso 1 1 calc R
C39 C 0.6880(3) 0.6429(3) 0.28485(8) 0.0444(8) Uani 1 1 d .
H39A H 0.6373 0.6758 0.3013 0.053 Uiso 1 1 calc R
C40 C 0.7785(4) 0.5865(3) 0.29805(8) 0.0451(8) Uani 1 1 d .
H40A H 0.7912 0.5820 0.3236 0.054 Uiso 1 1 calc R
C41 C 0.8506(3) 0.5364(3) 0.27411(8) 0.0376(7) Uani 1 1 d .
H41A H 0.9121 0.4969 0.2833 0.045 Uiso 1 1 calc R
C42 C 0.8340(3) 0.5435(2) 0.23673(8) 0.0316(6) Uani 1 1 d .
H42A H 0.8830 0.5077 0.2205 0.038 Uiso 1 1 calc R
C43 C 0.7601(2) 0.5054(2) 0.04495(7) 0.0277(5) Uani 1 1 d .
C44 C 0.6606(3) 0.4487(3) 0.04593(9) 0.0364(7) Uani 1 1 d .
H44A H 0.6139 0.4523 0.0670 0.044 Uiso 1 1 calc R
C45 C 0.6278(3) 0.3869(3) 0.01685(10) 0.0446(8) Uani 1 1 d .
H45A H 0.5588 0.3491 0.0178 0.053 Uiso 1 1 calc R
C46 C 0.6961(4) 0.3807(3) -0.01358(9) 0.0487(9) Uani 1 1 d .
H46A H 0.6742 0.3388 -0.0337 0.058 Uiso 1 1 calc R
C47 C 0.7950(4) 0.4346(3) -0.01474(9) 0.0489(9) Uani 1 1 d .
H47A H 0.8423 0.4287 -0.0356 0.059 Uiso 1 1 calc R
C48 C 0.8281(3) 0.4980(3) 0.01399(8) 0.0394(7) Uani 1 1 d .
H48A H 0.8966 0.5362 0.0125 0.047 Uiso 1 1 calc R
C49 C 0.9376(2) 0.6326(2) 0.07640(8) 0.0280(6) Uani 1 1 d .
C50 C 1.0288(3) 0.5973(3) 0.09642(10) 0.0424(8) Uani 1 1 d .
H50A H 1.0182 0.5471 0.1151 0.051 Uiso 1 1 calc R
C51 C 1.1357(3) 0.6357(4) 0.08909(14) 0.0646(13) Uani 1 1 d .
H51A H 1.1988 0.6102 0.1024 0.078 Uiso 1 1 calc R
C52 C 1.1519(3) 0.7111(4) 0.06240(14) 0.0648(13) Uani 1 1 d .
H52A H 1.2252 0.7384 0.0579 0.078 Uiso 1 1 calc R
C53 C 1.0622(3) 0.7453(3) 0.04285(11) 0.0532(10) Uani 1 1 d .
H53A H 1.0732 0.7962 0.0244 0.064 Uiso 1 1 calc R
C54 C 0.9549(3) 0.7072(3) 0.04930(9) 0.0388(7) Uani 1 1 d .
H54A H 0.8929 0.7318 0.0353 0.047 Uiso 1 1 calc R
S1 S 0.24869(6) 0.29899(6) 0.108539(19) 0.03332(16) Uani 1 1 d .
C55 C 0.3999(3) 0.3204(3) 0.10288(13) 0.0549(10) Uani 1 1 d .
F1 F 0.4543(3) 0.3033(4) 0.13353(10) 0.1154(14) Uani 1 1 d .
F2 F 0.4425(2) 0.2593(3) 0.07718(9) 0.0815(9) Uani 1 1 d .
F3 F 0.4203(3) 0.4166(2) 0.09218(11) 0.0990(11) Uani 1 1 d .
O1 O 0.2179(3) 0.3702(3) 0.13660(9) 0.0822(10) Uani 1 1 d .
O2 O 0.2429(3) 0.1922(2) 0.11739(10) 0.0744(9) Uani 1 1 d .
O3 O 0.2027(2) 0.3251(3) 0.07361(7) 0.0624(8) Uani 1 1 d .
C56 C 0.7572(3) 0.0399(4) -0.00671(10) 0.0589(10) Uani 1 1 d .
H56A H 0.7262 0.0619 -0.0309 0.071 Uiso 1 1 calc R
C57 C 0.1969(3) 0.4246(3) 0.21520(10) 0.0449(8) Uani 1 1 d .
Cl1S Cl 0.82012(13) 0.14714(10) 0.01441(3) 0.0748(3) Uani 1 1 d .
Cl3S Cl 0.86154(12) -0.05634(10) -0.01377(4) 0.0808(4) Uani 1 1 d .
Cl4S Cl 0.13778(9) 0.54226(8) 0.20025(3) 0.0599(3) Uani 1 1 d .
Cl2S Cl 0.64916(14) -0.0130(2) 0.01918(5) 0.1337(9) Uani 1 1 d .
Cl5S Cl 0.1156(4) 0.3701(4) 0.24834(13) 0.1059(19) Uani 0.504(3) 1 d P
Cl7S Cl 0.0826(4) 0.3462(3) 0.23282(10) 0.0715(10) Uani 0.504(3) 1 d P
Cl6S Cl 0.2957(5) 0.4420(4) 0.24931(16) 0.122(3) Uani 0.504(3) 1 d P
Cl8S Cl 0.3336(4) 0.4522(5) 0.23190(16) 0.0968(18) Uani 0.504(3) 1 d P

loop_
_atom_site_aniso_label
_atom_site_aniso_U_11
_atom_site_aniso_U_22
_atom_site_aniso_U_33
_atom_site_aniso_U_23
_atom_site_aniso_U_13
_atom_site_aniso_U_12
Pd1 0.02287(9) 0.02210(8) 0.01989(8) 0.00030(7) 0.00224(7) 0.00191(7)
P2 0.0212(3) 0.0231(3) 0.0180(3) 0.0004(2) 0.0010(3) 0.0030(3)
P3 0.0228(3) 0.0292(3) 0.0187(3) 0.0000(2) 0.0005(2) 0.0001(2)
N1 0.0301(13) 0.0286(12) 0.0311(12) -0.0014(10) 0.0036(10) 0.0033(10)
C1 0.0348(13) 0.0249(12) 0.0233(11) 0.0012(9) 0.0007(12) -0.0035(12)
C2 0.0373(16) 0.0356(16) 0.0313(15) 0.0033(12) 0.0041(12) -0.0024(13)
C3 0.059(2) 0.045(2) 0.047(2) 0.0112(16) 0.0206(18) 0.0007(17)
C4 0.099(4) 0.046(2) 0.054(2) 0.0293(19) 0.024(2) 0.008(2)
C5 0.079(3) 0.0389(17) 0.0436(18) 0.0163(14) 0.006(2) 0.019(2)
C6 0.0482(19) 0.0299(14) 0.0284(13) 0.0020(11) 0.0014(12) 0.0047(13)
C7 0.0352(16) 0.0341(15) 0.0334(15) -0.0001(12) -0.0012(12) 0.0083(13)
C8 0.055(2) 0.0415(19) 0.056(2) 0.0085(17) 0.0027(18) 0.0209(17)
C9 0.044(2) 0.0334(15) 0.0444(17) -0.0072(13) -0.0015(15) 0.0004(14)
C10 0.0435(18) 0.0397(17) 0.0426(18) -0.0007(15) 0.0134(15) 0.0111(14)
C11 0.0249(12) 0.0236(12) 0.0227(12) -0.0019(9) -0.0003(9) 0.0003(10)
C12 0.0250(13) 0.0238(12) 0.0215(12) -0.0021(10) 0.0027(10) 0.0005(10)
C13 0.0284(14) 0.0284(14) 0.0251(13) -0.0004(11) -0.0017(10) 0.0016(11)
C14 0.0268(14) 0.0317(15) 0.0291(14) -0.0088(12) -0.0037(11) -0.0001(11)
C15 0.0273(13) 0.0262(12) 0.0299(13) -0.0072(11) 0.0032(11) -0.0029(10)
C16 0.0324(15) 0.0316(14) 0.0396(17) -0.0088(12) 0.0023(12) -0.0054(12)
C17 0.0399(16) 0.0311(15) 0.0493(18) -0.0072(15) 0.0106(14) -0.0121(14)
C18 0.0465(18) 0.0312(15) 0.0395(16) 0.0079(14) 0.0064(13) -0.0062(15)
C19 0.0355(16) 0.0330(15) 0.0325(15) 0.0055(12) -0.0017(12) -0.0032(12)
C20 0.0282(13) 0.0252(13) 0.0264(13) 0.0004(11) 0.0025(11) -0.0003(11)
C21 0.0235(12) 0.0294(12) 0.0218(11) 0.0060(10) 0.0014(10) -0.0022(11)
C22 0.0239(13) 0.0287(13) 0.0212(11) 0.0063(10) -0.0014(9) 0.0023(10)
C23 0.0338(15) 0.0412(17) 0.0253(13) 0.0038(12) -0.0084(12) 0.0000(13)
C24 0.0263(15) 0.0509(19) 0.0381(16) 0.0085(15) -0.0090(12) 0.0056(13)
C25 0.0320(15) 0.0394(16) 0.0349(15) 0.0143(13) 0.0006(12) 0.0059(13)
C26 0.0391(18) 0.047(2) 0.059(2) 0.0172(18) -0.0061(16) 0.0137(16)
C27 0.0462(19) 0.0363(18) 0.070(3) 0.0172(18) 0.0085(17) 0.0180(15)
C28 0.053(2) 0.0301(15) 0.058(2) 0.0045(17) 0.0094(16) 0.0084(15)
C29 0.0432(17) 0.0293(14) 0.0385(17) 0.0037(12) 0.0037(13) 0.0011(12)
C30 0.0281(14) 0.0292(14) 0.0292(14) 0.0091(11) 0.0039(11) 0.0021(11)
C31 0.0245(13) 0.0299(14) 0.0224(12) 0.0065(10) 0.0017(10) 0.0040(11)
C32 0.0287(14) 0.0390(16) 0.0342(15) -0.0017(12) -0.0034(11) 0.0033(12)
C33 0.0275(16) 0.060(2) 0.055(2) 0.0017(17) -0.0082(14) 0.0023(15)
C34 0.0274(16) 0.066(2) 0.054(2) 0.0146(19) 0.0018(15) 0.0135(16)
C35 0.046(2) 0.0425(19) 0.0413(18) 0.0131(15) 0.0123(15) 0.0216(16)
C36 0.0368(16) 0.0337(15) 0.0259(14) 0.0079(12) 0.0073(11) 0.0067(12)
C37 0.0287(15) 0.0267(12) 0.0186(10) 0.0020(9) 0.0011(9) -0.0015(10)
C38 0.0402(17) 0.0409(17) 0.0231(13) 0.0024(12) 0.0028(12) 0.0106(13)
C39 0.065(2) 0.0459(19) 0.0223(14) 0.0000(13) 0.0102(14) 0.0156(17)
C40 0.072(2) 0.0435(17) 0.0198(12) 0.0027(12) -0.0029(15) 0.0031(18)
C41 0.0467(18) 0.0352(16) 0.0309(14) 0.0098(13) -0.0079(12) 0.0053(14)
C42 0.0323(15) 0.0339(16) 0.0287(14) 0.0034(11) 0.0002(11) 0.0013(12)
C43 0.0303(13) 0.0326(13) 0.0201(11) -0.0003(9) -0.0029(10) 0.0017(11)
C44 0.0343(16) 0.0427(18) 0.0322(15) -0.0003(13) -0.0018(12) -0.0030(13)
C45 0.0468(19) 0.0386(17) 0.048(2) -0.0051(15) -0.0171(16) -0.0005(15)
C46 0.078(3) 0.0374(17) 0.0305(16) -0.0104(14) -0.0157(16) 0.0010(17)
C47 0.080(3) 0.0434(18) 0.0238(14) -0.0048(13) 0.0071(16) 0.0023(18)
C48 0.0483(18) 0.0404(18) 0.0296(14) 0.0001(12) 0.0081(13) -0.0043(13)
C49 0.0222(13) 0.0353(15) 0.0266(13) -0.0070(11) 0.0003(10) -0.0022(11)
C50 0.0338(16) 0.0458(18) 0.0476(19) -0.0135(15) -0.0103(14) 0.0023(14)
C51 0.0332(19) 0.075(3) 0.086(3) -0.031(3) -0.018(2) 0.0031(19)
C52 0.035(2) 0.072(3) 0.087(3) -0.030(3) 0.020(2) -0.0194(19)
C53 0.052(2) 0.053(2) 0.055(2) -0.0119(18) 0.0249(19) -0.0206(18)
C54 0.0372(17) 0.0451(18) 0.0341(16) -0.0011(14) 0.0068(13) -0.0052(14)
S1 0.0334(4) 0.0378(4) 0.0288(3) -0.0008(3) 0.0027(3) -0.0048(3)
C55 0.040(2) 0.055(2) 0.070(3) -0.002(2) -0.0002(18) -0.0133(17)
F1 0.0578(18) 0.192(4) 0.097(2) 0.002(3) -0.0370(18) -0.013(2)
F2 0.0534(15) 0.089(2) 0.102(2) -0.0040(18) 0.0320(15) 0.0085(14)
F3 0.079(2) 0.0654(18) 0.153(3) -0.002(2) 0.028(2) -0.0405(16)
O1 0.080(2) 0.106(3) 0.0602(18) -0.0413(19) 0.0113(18) 0.007(2)
O2 0.061(2) 0.0526(16) 0.109(2) 0.0261(16) 0.0032(18) -0.0151(15)
O3 0.0536(17) 0.090(2) 0.0433(14) 0.0104(15) -0.0030(12) 0.0038(15)
C56 0.052(2) 0.080(3) 0.0442(19) 0.0227(19) 0.0019(16) 0.000(2)
C57 0.046(2) 0.0411(18) 0.0473(19) 0.0063(15) 0.0024(15) 0.0144(15)
Cl1S 0.0918(9) 0.0620(6) 0.0704(7) -0.0056(6) 0.0019(6) 0.0211(6)
Cl3S 0.0809(8) 0.0607(7) 0.1006(10) -0.0116(7) -0.0182(7) 0.0081(6)
Cl4S 0.0545(5) 0.0512(5) 0.0741(7) 0.0203(5) 0.0114(5) 0.0161(4)
Cl2S 0.0747(9) 0.241(3) 0.0854(10) 0.0487(14) 0.0125(7) -0.0420(13)
Cl5S 0.104(3) 0.103(4) 0.111(4) 0.066(3) 0.066(3) 0.037(3)
Cl7S 0.092(2) 0.0594(16) 0.063(2) 0.0202(15) 0.0123(16) 0.0045(14)
Cl6S 0.145(5) 0.060(2) 0.162(5) -0.028(3) -0.111(4) 0.023(3)
Cl8S 0.0645(19) 0.081(2) 0.144(5) 0.023(3) -0.021(2) 0.0148(15)

loop_
_atom_type_symbol
_atom_type_description
_atom_type_scat_dispersion_real
_atom_type_scat_dispersion_imag
_atom_type_scat_source
C C 0.0033 0.0016 'International Tables Vol C Tables 4.2.6.8 and 6.1.1.4'
H H 0.0000 0.0000 'International Tables Vol C Tables 4.2.6.8 and 6.1.1.4'
N N 0.0061 0.0033 'International Tables Vol C Tables 4.2.6.8 and 6.1.1.4'
O O 0.0106 0.0060 'International Tables Vol C Tables 4.2.6.8 and 6.1.1.4'
F F 0.0171 0.0103 'International Tables Vol C Tables 4.2.6.8 and 6.1.1.4'
P P 0.1023 0.0942 'International Tables Vol C Tables 4.2.6.8 and 6.1.1.4'
S S 0.1246 0.1234 'International Tables Vol C Tables 4.2.6.8 and 6.1.1.4'
Pd Pd -0.9988 1.0072 'International Tables Vol C Tables 4.2.6.8 and 6.1.1.4'
Cl Cl 0.1484 0.1585 'International Tables Vol C Tables 4.2.6.8 and 6.1.1.4'

loop_
_geom_angle_atom_site_label_1
_geom_angle_atom_site_label_2
_geom_angle_atom_site_label_3
_geom_angle
C1 Pd1 N1 78.74(10)
C1 Pd1 P2 90.39(8)
N1 Pd1 P2 162.77(7)
C1 Pd1 P3 171.30(9)
N1 Pd1 P3 101.46(7)
P2 Pd1 P3 91.31(2)
C31 P2 C37 104.69(12)
C31 P2 C12 109.74(13)
C37 P2 C12 103.50(12)
C31 P2 Pd1 114.04(10)
C37 P2 Pd1 116.01(9)
C12 P2 Pd1 108.28(8)
C49 P3 C43 105.46(13)
C49 P3 C22 104.77(13)
C43 P3 C22 103.99(12)
C49 P3 Pd1 118.44(10)
C43 P3 Pd1 109.93(9)
C22 P3 Pd1 113.03(8)
C10 N1 C9 107.6(2)
C10 N1 C7 109.8(2)
C9 N1 C7 111.1(2)
C10 N1 Pd1 115.78(19)
C9 N1 Pd1 111.87(18)
C7 N1 Pd1 100.62(17)
C2 C1 C6 119.2(3)
C2 C1 Pd1 127.4(2)
C6 C1 Pd1 112.9(2)
C1 C2 C3 119.9(3)
C4 C3 C2 120.8(4)
C3 C4 C5 119.8(3)
C4 C5 C6 120.2(3)
C5 C6 C1 119.9(3)
C5 C6 C7 124.2(3)
C1 C6 C7 115.8(3)
C6 C7 N1 105.8(2)
C6 C7 C8 114.9(3)
N1 C7 C8 115.8(3)
C12 C11 C20 120.1(2)
C12 C11 C21 121.0(2)
C20 C11 C21 118.9(2)
C11 C12 C13 119.1(3)
C11 C12 P2 123.4(2)
C13 C12 P2 116.9(2)
C14 C13 C12 121.4(3)
C13 C14 C15 121.2(3)
C14 C15 C16 121.9(3)
C14 C15 C20 118.5(2)
C16 C15 C20 119.7(3)
C17 C16 C15 120.5(3)
C16 C17 C18 120.3(3)
C19 C18 C17 120.6(3)
C18 C19 C20 121.2(3)
C15 C20 C19 117.8(3)
C15 C20 C11 119.6(2)
C19 C20 C11 122.5(3)
C22 C21 C30 120.5(3)
C22 C21 C11 120.8(2)
C30 C21 C11 118.7(2)
C21 C22 C23 119.2(3)
C21 C22 P3 120.8(2)
C23 C22 P3 119.6(2)
C24 C23 C22 121.1(3)
C23 C24 C25 121.0(3)
C24 C25 C30 119.6(3)
C24 C25 C26 122.1(3)
C30 C25 C26 118.3(3)
C27 C26 C25 121.4(3)
C26 C27 C28 120.0(3)
C29 C28 C27 120.6(4)
C28 C29 C30 121.2(3)
C29 C30 C25 118.5(3)
C29 C30 C21 123.0(3)
C25 C30 C21 118.4(3)
C36 C31 C32 119.4(3)
C36 C31 P2 123.4(2)
C32 C31 P2 117.1(2)
C33 C32 C31 120.8(3)
C32 C33 C34 119.3(4)
C35 C34 C33 120.7(3)
C34 C35 C36 120.4(3)
C31 C36 C35 119.3(3)
C38 C37 C42 119.1(2)
C38 C37 P2 121.8(2)
C42 C37 P2 119.1(2)
C37 C38 C39 120.5(3)
C40 C39 C38 119.7(3)
C39 C40 C41 120.0(3)
C40 C41 C42 120.6(3)
C41 C42 C37 119.9(3)
C44 C43 C48 118.4(3)
C44 C43 P3 117.6(2)
C48 C43 P3 123.9(2)
C45 C44 C43 121.4(3)
C46 C45 C44 119.4(3)
C47 C46 C45 120.0(3)
C46 C47 C48 121.2(3)
C47 C48 C43 119.6(3)
C50 C49 C54 119.3(3)
C50 C49 P3 119.4(3)
C54 C49 P3 121.4(2)
C49 C50 C51 119.6(4)
C50 C51 C52 120.7(4)
C53 C52 C51 119.4(4)
C52 C53 C54 121.0(4)
C53 C54 C49 120.0(4)
O2 S1 O1 116.6(2)
O2 S1 O3 114.5(2)
O1 S1 O3 113.4(2)
O2 S1 C55 102.7(2)
O1 S1 C55 103.6(2)
O3 S1 C55 103.6(2)
F1 C55 F3 108.7(4)
F1 C55 F2 108.7(4)
F3 C55 F2 106.0(4)
F1 C55 S1 111.0(3)
F3 C55 S1 110.8(3)
F2 C55 S1 111.4(3)
Cl2S C56 Cl1S 112.5(3)
Cl2S C56 Cl3S 108.7(2)
Cl1S C56 Cl3S 108.7(2)
Cl5S C57 Cl6S 85.4(3)
Cl5S C57 Cl4S 110.7(3)
Cl6S C57 Cl4S 112.6(3)
Cl5S C57 Cl8S 110.7(3)
Cl6S C57 Cl8S 26.1(3)
Cl4S C57 Cl8S 107.4(3)
Cl5S C57 Cl7S 24.6(2)
Cl6S C57 Cl7S 108.7(3)
Cl4S C57 Cl7S 107.2(2)
Cl8S C57 Cl7S 132.4(3)
Cl7S Cl5S C57 85.6(6)
Cl7S Cl5S Cl6S 130.4(7)
C57 Cl5S Cl6S 47.8(2)
Cl5S Cl7S C57 69.8(6)
Cl8S Cl6S C57 79.7(7)
Cl8S Cl6S Cl5S 125.0(7)
C57 Cl6S Cl5S 46.8(2)
Cl6S Cl8S C57 74.1(6)

loop_
_geom_bond_atom_site_label_1
_geom_bond_atom_site_label_2
_geom_bond_distance
Pd1 C1 2.026(3)
Pd1 N1 2.192(2)
Pd1 P2 2.2616(6)
Pd1 P3 2.4182(7)
P2 C31 1.814(3)
P2 C37 1.837(2)
P2 C12 1.840(3)
P3 C49 1.816(3)
P3 C43 1.829(3)
P3 C22 1.842(3)
N1 C10 1.486(4)
N1 C9 1.491(4)
N1 C7 1.517(4)
C1 C2 1.393(4)
C1 C6 1.396(4)
C2 C3 1.395(5)
C3 C4 1.366(6)
C4 C5 1.393(6)
C5 C6 1.394(4)
C6 C7 1.507(4)
C7 C8 1.524(5)
C11 C12 1.391(4)
C11 C20 1.428(4)
C11 C21 1.500(4)
C12 C13 1.417(4)
C13 C14 1.361(4)
C14 C15 1.411(4)
C15 C16 1.420(4)
C15 C20 1.421(4)
C16 C17 1.366(5)
C17 C18 1.403(5)
C18 C19 1.367(4)
C19 C20 1.421(4)
C21 C22 1.385(4)
C21 C30 1.438(4)
C22 C23 1.427(4)
C23 C24 1.354(5)
C24 C25 1.409(5)
C25 C30 1.422(4)
C25 C26 1.436(5)
C26 C27 1.350(6)
C27 C28 1.408(6)
C28 C29 1.367(5)
C29 C30 1.416(4)
C31 C36 1.394(4)
C31 C32 1.398(4)
C32 C33 1.378(5)
C33 C34 1.389(6)
C34 C35 1.373(6)
C35 C36 1.396(5)
C37 C38 1.388(4)
C37 C42 1.399(4)
C38 C39 1.400(4)
C39 C40 1.381(5)
C40 C41 1.383(5)
C41 C42 1.387(4)
C43 C44 1.386(4)
C43 C48 1.394(4)
C44 C45 1.385(5)
C45 C46 1.380(6)
C46 C47 1.360(6)
C47 C48 1.389(5)
C49 C50 1.382(4)
C49 C54 1.396(4)
C50 C51 1.384(6)
C51 C52 1.391(7)
C52 C53 1.354(7)
C53 C54 1.381(5)
S1 O2 1.414(3)
S1 O1 1.425(3)
S1 O3 1.431(3)
S1 C55 1.821(4)
C55 F1 1.314(5)
C55 F3 1.321(5)
C55 F2 1.326(5)
C56 Cl2S 1.731(4)
C56 Cl1S 1.748(5)
C56 Cl3S 1.767(5)
C57 Cl5S 1.700(5)
C57 Cl6S 1.726(6)
C57 Cl4S 1.755(4)
C57 Cl8S 1.766(6)
C57 Cl7S 1.806(6)
Cl5S Cl7S 0.756(6)
Cl5S Cl6S 2.324(8)
Cl6S Cl8S 0.790(8)

loop_
_geom_torsion_atom_site_label_1
_geom_torsion_atom_site_label_2
_geom_torsion_atom_site_label_3
_geom_torsion_atom_site_label_4
_geom_torsion
C1 Pd1 P2 C31 -93.08(13)
N1 Pd1 P2 C31 -143.5(2)
P3 Pd1 P2 C31 78.38(10)
C1 Pd1 P2 C37 28.70(13)
N1 Pd1 P2 C37 -21.7(3)
P3 Pd1 P2 C37 -159.84(10)
C1 Pd1 P2 C12 144.46(13)
N1 Pd1 P2 C12 94.0(2)
P3 Pd1 P2 C12 -44.08(9)
C1 Pd1 P3 C49 -169.5(5)
N1 Pd1 P3 C49 -79.04(13)
P2 Pd1 P3 C49 89.32(11)
C1 Pd1 P3 C43 -48.2(5)
N1 Pd1 P3 C43 42.22(12)
P2 Pd1 P3 C43 -149.42(10)
C1 Pd1 P3 C22 67.5(5)
N1 Pd1 P3 C22 157.92(11)
P2 Pd1 P3 C22 -33.72(10)
C1 Pd1 N1 C10 -159.9(2)
P2 Pd1 N1 C10 -108.1(3)
P3 Pd1 N1 C10 29.0(2)
C1 Pd1 N1 C9 76.4(2)
P2 Pd1 N1 C9 128.2(2)
P3 Pd1 N1 C9 -94.77(19)
C1 Pd1 N1 C7 -41.67(19)
P2 Pd1 N1 C7 10.1(4)
P3 Pd1 N1 C7 147.21(17)
N1 Pd1 C1 C2 -148.1(3)
P2 Pd1 C1 C2 45.3(3)
P3 Pd1 C1 C2 -55.9(7)
N1 Pd1 C1 C6 24.3(2)
P2 Pd1 C1 C6 -142.3(2)
P3 Pd1 C1 C6 116.5(5)
C6 C1 C2 C3 2.6(5)
Pd1 C1 C2 C3 174.6(3)
C1 C2 C3 C4 0.6(6)
C2 C3 C4 C5 -2.4(7)
C3 C4 C5 C6 1.0(7)
C4 C5 C6 C1 2.2(6)
C4 C5 C6 C7 -174.4(4)
C2 C1 C6 C5 -4.0(5)
Pd1 C1 C6 C5 -177.1(3)
C2 C1 C6 C7 172.9(3)
Pd1 C1 C6 C7 -0.2(4)
C5 C6 C7 N1 139.8(4)
C1 C6 C7 N1 -37.0(4)
C5 C6 C7 C8 10.8(5)
C1 C6 C7 C8 -166.0(3)
C10 N1 C7 C6 173.6(3)
C9 N1 C7 C6 -67.5(3)
Pd1 N1 C7 C6 51.1(3)
C10 N1 C7 C8 -57.9(4)
C9 N1 C7 C8 61.0(4)
Pd1 N1 C7 C8 179.6(3)
C20 C11 C12 C13 -2.1(4)
C21 C11 C12 C13 176.8(2)
C20 C11 C12 P2 -173.1(2)
C21 C11 C12 P2 5.8(4)
C31 P2 C12 C11 -44.0(3)
C37 P2 C12 C11 -155.3(2)
Pd1 P2 C12 C11 81.0(2)
C31 P2 C12 C13 144.8(2)
C37 P2 C12 C13 33.5(2)
Pd1 P2 C12 C13 -90.1(2)
C11 C12 C13 C14 -0.9(4)
P2 C12 C13 C14 170.7(2)
C12 C13 C14 C15 1.1(4)
C13 C14 C15 C16 -179.3(3)
C13 C14 C15 C20 1.8(4)
C14 C15 C16 C17 -179.0(3)
C20 C15 C16 C17 -0.1(4)
C15 C16 C17 C18 0.7(5)
C16 C17 C18 C19 -0.8(5)
C17 C18 C19 C20 0.3(5)
C14 C15 C20 C19 178.5(3)
C16 C15 C20 C19 -0.4(4)
C14 C15 C20 C11 -4.8(4)
C16 C15 C20 C11 176.3(3)
C18 C19 C20 C15 0.3(4)
C18 C19 C20 C11 -176.3(3)
C12 C11 C20 C15 5.0(4)
C21 C11 C20 C15 -174.0(2)
C12 C11 C20 C19 -178.5(3)
C21 C11 C20 C19 2.5(4)
C12 C11 C21 C22 -73.0(3)
C20 C11 C21 C22 106.0(3)
C12 C11 C21 C30 105.9(3)
C20 C11 C21 C30 -75.1(3)
C30 C21 C22 C23 0.1(4)
C11 C21 C22 C23 179.0(2)
C30 C21 C22 P3 -172.6(2)
C11 C21 C22 P3 6.3(3)
C49 P3 C22 C21 -58.4(2)
C43 P3 C22 C21 -168.8(2)
Pd1 P3 C22 C21 72.0(2)
C49 P3 C22 C23 129.0(2)
C43 P3 C22 C23 18.5(3)
Pd1 P3 C22 C23 -100.7(2)
C21 C22 C23 C24 -2.4(4)
P3 C22 C23 C24 170.4(3)
C22 C23 C24 C25 1.4(5)
C23 C24 C25 C30 1.9(5)
C23 C24 C25 C26 -176.8(3)
C24 C25 C26 C27 180.0(3)
C30 C25 C26 C27 1.2(5)
C25 C26 C27 C28 0.1(6)
C26 C27 C28 C29 -0.9(6)
C27 C28 C29 C30 0.3(5)
C28 C29 C30 C25 1.1(4)
C28 C29 C30 C21 -175.2(3)
C24 C25 C30 C29 179.4(3)
C26 C25 C30 C29 -1.8(4)
C24 C25 C30 C21 -4.1(4)
C26 C25 C30 C21 174.6(3)
C22 C21 C30 C29 179.4(3)
C11 C21 C30 C29 0.5(4)
C22 C21 C30 C25 3.1(4)
C11 C21 C30 C25 -175.8(2)
C37 P2 C31 C36 64.9(3)
C12 P2 C31 C36 -45.6(3)
Pd1 P2 C31 C36 -167.3(2)
C37 P2 C31 C32 -110.5(2)
C12 P2 C31 C32 139.0(2)
Pd1 P2 C31 C32 17.3(2)
C36 C31 C32 C33 -1.3(5)
P2 C31 C32 C33 174.3(3)
C31 C32 C33 C34 2.2(5)
C32 C33 C34 C35 -1.7(6)
C33 C34 C35 C36 0.4(5)
C32 C31 C36 C35 0.0(4)
P2 C31 C36 C35 -175.3(2)
C34 C35 C36 C31 0.4(5)
C31 P2 C37 C38 -17.0(3)
C12 P2 C37 C38 98.0(3)
Pd1 P2 C37 C38 -143.6(2)
C31 P2 C37 C42 163.6(2)
C12 P2 C37 C42 -81.4(2)
Pd1 P2 C37 C42 37.0(3)
C42 C37 C38 C39 2.1(5)
P2 C37 C38 C39 -177.3(3)
C37 C38 C39 C40 0.1(6)
C38 C39 C40 C41 -1.6(6)
C39 C40 C41 C42 0.9(6)
C40 C41 C42 C37 1.3(5)
C38 C37 C42 C41 -2.8(4)
P2 C37 C42 C41 176.6(2)
C49 P3 C43 C44 174.3(2)
C22 P3 C43 C44 -75.7(2)
Pd1 P3 C43 C44 45.6(2)
C49 P3 C43 C48 -2.4(3)
C22 P3 C43 C48 107.6(3)
Pd1 P3 C43 C48 -131.1(2)
C48 C43 C44 C45 -0.7(5)
P3 C43 C44 C45 -177.6(3)
C43 C44 C45 C46 0.7(5)
C44 C45 C46 C47 0.3(5)
C45 C46 C47 C48 -1.3(6)
C46 C47 C48 C43 1.3(5)
C44 C43 C48 C47 -0.2(5)
P3 C43 C48 C47 176.5(3)
C43 P3 C49 C50 -112.3(3)
C22 P3 C49 C50 138.3(2)
Pd1 P3 C49 C50 11.2(3)
C43 P3 C49 C54 67.1(3)
C22 P3 C49 C54 -42.3(3)
Pd1 P3 C49 C54 -169.4(2)
C54 C49 C50 C51 -0.6(5)
P3 C49 C50 C51 178.9(3)
C49 C50 C51 C52 1.5(6)
C50 C51 C52 C53 -1.6(6)
C51 C52 C53 C54 0.7(6)
C52 C53 C54 C49 0.2(6)
C50 C49 C54 C53 -0.3(5)
P3 C49 C54 C53 -179.8(3)
O2 S1 C55 F1 -62.9(4)
O1 S1 C55 F1 58.9(4)
O3 S1 C55 F1 177.6(3)
O2 S1 C55 F3 176.2(3)
O1 S1 C55 F3 -62.0(4)
O3 S1 C55 F3 56.6(4)
O2 S1 C55 F2 58.4(4)
O1 S1 C55 F2 -179.8(3)
O3 S1 C55 F2 -61.1(4)
Cl6S C57 Cl5S Cl7S -161.4(7)
Cl4S C57 Cl5S Cl7S 86.3(7)
Cl8S C57 Cl5S Cl7S -154.8(7)
Cl4S C57 Cl5S Cl6S -112.4(3)
Cl8S C57 Cl5S Cl6S 6.6(4)
Cl7S C57 Cl5S Cl6S 161.4(7)
Cl6S Cl5S Cl7S C57 -18.1(6)
Cl6S C57 Cl7S Cl5S 19.7(7)
Cl4S C57 Cl7S Cl5S -102.3(7)
Cl8S C57 Cl7S Cl5S 32.7(9)
Cl5S C57 Cl6S Cl8S 165.9(8)
Cl4S C57 Cl6S Cl8S -83.6(7)
Cl7S C57 Cl6S Cl8S 157.8(7)
Cl4S C57 Cl6S Cl5S 110.5(3)
Cl8S C57 Cl6S Cl5S -165.9(8)
Cl7S C57 Cl6S Cl5S -8.1(3)
Cl7S Cl5S Cl6S Cl8S 7.7(15)
C57 Cl5S Cl6S Cl8S -17.0(9)
Cl7S Cl5S Cl6S C57 24.7(9)
Cl5S Cl6S Cl8S C57 12.5(6)
Cl5S C57 Cl8S Cl6S -15.1(8)
Cl4S C57 Cl8S Cl6S 105.9(7)
Cl7S C57 Cl8S Cl6S -29.0(9)
